data_7703404
loop_
_publ_author_name
'Guschlbauer, Jannick'
'Vollgraff, Tobias'
'Sundermeyer, J\"org'

_publ_section_title
;
 Homoleptic trimethylsilylchalcogenolato zincates
 [Zn(ESiMe<sub>3</sub>)<sub>3</sub>]<sup>-</sup> and stannanides
 [Sn(ESiMe<sub>3</sub>)<sub>3</sub>]<sup>-</sup> (E = S, Se): precursors
 in solution-based low-temperature binary metal chalcogenide and
 Cu<sub>2</sub>ZnSnS<sub>4</sub> (CZTS) synthesis.
;
_journal_issue 8
_journal_name_full 'Dalton transactions (Cambridge, England : 2003)'
_journal_page_first 2517
_journal_page_last 2526
_journal_paper_doi 10.1039/c9dt04144c
_journal_volume 49
_journal_year 2020
_chemical_formula_moiety '2(C24 H20 P), 2(C9 H27 S3 Si3 Zn), C4 H10 O'
_chemical_formula_sum 'C70 H104 O P2 S6 Si6 Zn2'
_chemical_formula_weight 1515.11
_chemical_properties_physical Air-sensitive,Moisture-sensitive
_space_group_crystal_system monoclinic
_space_group_IT_number 14
_space_group_name_Hall '-P 2yn'
_space_group_name_H-M_alt 'P 1 21/n 1'
_atom_sites_solution_hydrogens geom
_atom_sites_solution_primary direct
_atom_sites_solution_secondary difmap
_audit_creation_method SHELXL-2017/1
_audit_update_record
;
2019-07-15 deposited with the CCDC.	2020-01-29 downloaded from the CCDC.
;
_cell_angle_alpha 90
_cell_angle_beta 98.27(3)
_cell_angle_gamma 90
_cell_formula_units_Z 2
_cell_length_a 11.687(2)
_cell_length_b 18.890(4)
_cell_length_c 18.770(4)
_cell_measurement_reflns_used 9846
_cell_measurement_temperature 100(2)
_cell_measurement_theta_max 27.1137
_cell_measurement_theta_min 2.4158
_cell_volume 4100.7(15)
_computing_cell_refinement 'SAINT V8.37A (Bruker AXS Inc., 2015)'
_computing_data_collection 'Bruker Instrument Service v3.0.26'
_computing_data_reduction 'SAINT V8.37A (Bruker AXS Inc., 2015)'
_computing_molecular_graphics
'DIAMOND 4 (H. Putz, K. Brandenburg, Crystal Impact GbR, Kreuzherrenstr. 102, 53227 Bonn, Germ'
_computing_publication_material 'WinGX 2014.1 (L.J. Farrugia, J. Appl. Cryst. 2012, 45, 849-854)'
_computing_structure_refinement 'SHELXL-2017/1 (Sheldrick, 2017)'
_computing_structure_solution 'SHELXT 2014/5 (Sheldrick, 2014)'
_diffrn_ambient_temperature 100(2)
_diffrn_detector_area_resol_mean 10.4167
_diffrn_measured_fraction_theta_full 0.999
_diffrn_measured_fraction_theta_max 0.996
_diffrn_measurement_device_type 'D8 Quest (Bruker AXS Inc.)'
_diffrn_measurement_method 'rotation method'
_diffrn_radiation_type MoK\a
_diffrn_radiation_wavelength 0.71073
_diffrn_reflns_av_R_equivalents 0.0320
_diffrn_reflns_av_unetI/netI 0.0247
_diffrn_reflns_Laue_measured_fraction_full 0.999
_diffrn_reflns_Laue_measured_fraction_max 0.996
_diffrn_reflns_limit_h_max 15
_diffrn_reflns_limit_h_min -14
_diffrn_reflns_limit_k_max 24
_diffrn_reflns_limit_k_min -24
_diffrn_reflns_limit_l_max 24
_diffrn_reflns_limit_l_min -24
_diffrn_reflns_number 50360
_diffrn_reflns_point_group_measured_fraction_full 0.999
_diffrn_reflns_point_group_measured_fraction_max 0.996
_diffrn_reflns_theta_full 25.000
_diffrn_reflns_theta_max 27.203
_diffrn_reflns_theta_min 2.193
_diffrn_source 'I\mS Microfocus Source'
_exptl_absorpt_coefficient_mu 0.902
_exptl_absorpt_correction_T_max 0.7455
_exptl_absorpt_correction_T_min 0.6684
_exptl_absorpt_correction_type multi-scan
_exptl_absorpt_process_details 'SADABS V2012/1 (Bruker AXS Inc.)'
_exptl_crystal_colour colourless
_exptl_crystal_density_diffrn 1.227
_exptl_crystal_density_method 'not measured'
_exptl_crystal_description block
_exptl_crystal_F_000 1604
_exptl_crystal_size_max 0.403
_exptl_crystal_size_mid 0.212
_exptl_crystal_size_min 0.150
_refine_diff_density_max 0.514
_refine_diff_density_min -0.330
_refine_diff_density_rms 0.054
_refine_ls_extinction_method none
_refine_ls_goodness_of_fit_ref 1.014
_refine_ls_hydrogen_treatment constr
_refine_ls_matrix_type full
_refine_ls_number_parameters 426
_refine_ls_number_reflns 9097
_refine_ls_number_restraints 75
_refine_ls_restrained_S_all 1.013
_refine_ls_R_factor_all 0.0385
_refine_ls_R_factor_gt 0.0284
_refine_ls_shift/su_max 0.002
_refine_ls_shift/su_mean 0.000
_refine_ls_structure_factor_coef Fsqd
_refine_ls_weighting_details 'w=1/[\s^2^(Fo^2^)+(0.0302P)^2^+2.5474P] where P=(Fo^2^+2Fc^2^)/3'
_refine_ls_weighting_scheme calc
_refine_ls_wR_factor_gt 0.0649
_refine_ls_wR_factor_ref 0.0690
_reflns_Friedel_coverage 0.000
_reflns_number_gt 7716
_reflns_number_total 9097
_reflns_threshold_expression 'I > 2\s(I)'
_cod_data_source_file c9dt04144c2.cif
_cod_data_source_block 1a
_cod_depositor_comments
;
The following automatic conversions were performed:

data item '_exptl_absorpt_correction_type' value 'Multi-Scan' was
changed to 'multi-scan' in accordance with the
/home/data/users/saulius/crontab/automatic-downloads/rss-feeds/RSC/lib/dictionaries/cif_core.dic
dictionary named 'cif_core.dic' version 2.4.2 last updated on
2011-04-26.

Automatic conversion script
Id: cif_fix_values 7556 2019-12-06 15:28:31Z antanas 

 Adding full bibliography for 7703404--7703406.cif.
;
_cod_original_sg_symbol_H-M 'P 21/n'
_cod_database_code 7703404
_shelx_shelxl_version_number 2017/1
_shelx_space_group_comment
;
The symmetry employed for this shelxl refinement is uniquely defined
by the following loop, which should always be used as a source of
symmetry information in preference to the above space-group names.
They are only intended as comments.
;
_shelx_estimated_absorpt_t_min 0.713
_shelx_estimated_absorpt_t_max 0.877
_exptl_absorpt_special_details 'Bruker: SADABS v2012/1, Bruker AXS Inc., Madison, Wisconsin, USA, 2012.'

loop_
_space_group_symop_operation_xyz
'x, y, z'
'-x+1/2, y+1/2, -z+1/2'
'-x, -y, -z'
'x-1/2, -y-1/2, z-1/2'

loop_
_atom_site_label
_atom_site_type_symbol
_atom_site_fract_x
_atom_site_fract_y
_atom_site_fract_z
_atom_site_U_iso_or_equiv
_atom_site_adp_type
_atom_site_occupancy
_atom_site_site_symmetry_order
_atom_site_calc_flag
_atom_site_refinement_flags_posn
_atom_site_refinement_flags_adp
_atom_site_refinement_flags_occupancy
_atom_site_disorder_assembly
_atom_site_disorder_group
O1 O 0.4244(4) 0.5158(2) 0.4701(2) 0.0554(9) Uani 0.5 1 d . U P A -1
C34 C 0.2223(5) 0.5189(3) 0.4344(3) 0.0558(13) Uani 0.5 1 d . U P A -1
H34A H 0.226890 0.468029 0.425171 0.084 Uiso 0.5 1 calc R U P A -1
H34B H 0.227552 0.545115 0.389868 0.084 Uiso 0.5 1 calc R U P A -1
H34C H 0.148610 0.529748 0.451095 0.084 Uiso 0.5 1 calc R U P A -1
C35 C 0.3162(5) 0.5394(3) 0.4886(3) 0.0523(12) Uani 0.5 1 d . U P A -1
H35A H 0.317330 0.591582 0.493644 0.063 Uiso 0.5 1 calc R U P A -1
H35B H 0.304398 0.518717 0.535475 0.063 Uiso 0.5 1 calc R U P A -1
C36 C 0.5192(6) 0.5369(4) 0.5154(3) 0.0691(15) Uani 0.5 1 d . U P A -1
H36A H 0.506518 0.528993 0.565835 0.083 Uiso 0.5 1 calc R U P A -1
H36B H 0.531753 0.588225 0.508995 0.083 Uiso 0.5 1 calc R U P A -1
C37 C 0.6268(7) 0.4959(5) 0.5009(5) 0.099(3) Uani 0.5 1 d . U P A -1
H37A H 0.693099 0.509877 0.536135 0.148 Uiso 0.5 1 calc R U P A -1
H37B H 0.642911 0.506746 0.452249 0.148 Uiso 0.5 1 calc R U P A -1
H37C H 0.612985 0.445037 0.504999 0.148 Uiso 0.5 1 calc R U P A -1
Zn1 Zn 0.29186(2) 0.19326(2) 0.61231(2) 0.01708(5) Uani 1 1 d . . . . .
S1 S 0.10681(4) 0.21739(2) 0.62460(2) 0.02275(10) Uani 1 1 d . . . . .
S2 S 0.36799(4) 0.23309(2) 0.51613(2) 0.02052(9) Uani 1 1 d . . . . .
S3 S 0.40701(4) 0.12899(2) 0.69470(2) 0.02387(10) Uani 1 1 d . . . . .
P1 P 0.30646(3) 0.52635(2) 0.20578(2) 0.01366(8) Uani 1 1 d . . . . .
Si1 Si 0.04949(4) 0.28720(3) 0.53808(3) 0.02354(11) Uani 1 1 d . . . . .
Si2 Si 0.54091(4) 0.19627(2) 0.53142(2) 0.01672(9) Uani 1 1 d . . . . .
Si3 Si 0.30904(4) 0.09246(2) 0.77303(3) 0.01967(10) Uani 1 1 d . . . . .
C1 C -0.10215(18) 0.31224(17) 0.54484(13) 0.0595(8) Uani 1 1 d . . . . .
H1A H -0.134587 0.338707 0.501720 0.089 Uiso 1 1 calc R U . . .
H1AB H -0.103868 0.341850 0.587543 0.089 Uiso 1 1 calc R U . . .
H1AC H -0.148070 0.269386 0.548815 0.089 Uiso 1 1 calc R U . . .
C2 C 0.04956(19) 0.24342(11) 0.44875(10) 0.0346(5) Uani 1 1 d . . . . .
H2A H 0.023107 0.277152 0.410225 0.052 Uiso 1 1 calc R U . . .
H2AB H -0.002470 0.202479 0.444994 0.052 Uiso 1 1 calc R U . . .
H2AC H 0.128087 0.227668 0.444222 0.052 Uiso 1 1 calc R U . . .
C3 C 0.13845(18) 0.36883(10) 0.54055(12) 0.0372(5) Uani 1 1 d . . . . .
H3A H 0.102780 0.401988 0.503758 0.056 Uiso 1 1 calc R U . . .
H3AB H 0.216385 0.356716 0.531057 0.056 Uiso 1 1 calc R U . . .
H3AC H 0.143148 0.390867 0.588152 0.056 Uiso 1 1 calc R U . . .
C4 C 0.54444(15) 0.09785(9) 0.52968(9) 0.0226(4) Uani 1 1 d . . . . .
H4A H 0.624845 0.081585 0.538744 0.034 Uiso 1 1 calc R U . . .
H4AB H 0.508259 0.080967 0.482388 0.034 Uiso 1 1 calc R U . . .
H4AC H 0.502063 0.079129 0.566988 0.034 Uiso 1 1 calc R U . . .
C5 C 0.60980(16) 0.23034(10) 0.45428(10) 0.0266(4) Uani 1 1 d . . . . .
H5A H 0.686280 0.208741 0.455388 0.040 Uiso 1 1 calc R U . . .
H5AB H 0.617957 0.281884 0.458120 0.040 Uiso 1 1 calc R U . . .
H5AC H 0.561288 0.218255 0.408895 0.040 Uiso 1 1 calc R U . . .
C6 C 0.62645(16) 0.23013(11) 0.61644(10) 0.0282(4) Uani 1 1 d . . . . .
H6A H 0.702571 0.207356 0.623810 0.042 Uiso 1 1 calc R U . . .
H6AB H 0.585508 0.219307 0.657167 0.042 Uiso 1 1 calc R U . . .
H6AC H 0.636086 0.281490 0.612893 0.042 Uiso 1 1 calc R U . . .
C7 C 0.41021(17) 0.04509(11) 0.84359(10) 0.0332(4) Uani 1 1 d . . . . .
H7A H 0.367518 0.028397 0.881623 0.050 Uiso 1 1 calc R U . . .
H7AB H 0.471607 0.077518 0.864259 0.050 Uiso 1 1 calc R U . . .
H7AC H 0.444492 0.004557 0.821850 0.050 Uiso 1 1 calc R U . . .
C8 C 0.23780(17) 0.16539(10) 0.81717(10) 0.0301(4) Uani 1 1 d . . . . .
H8A H 0.195084 0.145511 0.853753 0.045 Uiso 1 1 calc R U . . .
H8AB H 0.184161 0.190643 0.780936 0.045 Uiso 1 1 calc R U . . .
H8AC H 0.296700 0.198345 0.840010 0.045 Uiso 1 1 calc R U . . .
C9 C 0.19626(16) 0.02934(10) 0.73140(11) 0.0315(4) Uani 1 1 d . . . . .
H9A H 0.156322 0.008776 0.768958 0.047 Uiso 1 1 calc R U . . .
H9AB H 0.232803 -0.008468 0.706905 0.047 Uiso 1 1 calc R U . . .
H9AC H 0.140352 0.054528 0.696448 0.047 Uiso 1 1 calc R U . . .
C10 C 0.43161(14) 0.57767(8) 0.23919(9) 0.0186(3) Uani 1 1 d . . . . .
C11 C 0.46664(16) 0.58440(10) 0.31307(10) 0.0277(4) Uani 1 1 d . . . . .
H11 H 0.423989 0.562153 0.346260 0.033 Uiso 1 1 calc R U . . .
C12 C 0.56436(17) 0.62390(11) 0.33759(11) 0.0361(5) Uani 1 1 d . . . . .
H12 H 0.588952 0.628642 0.387851 0.043 Uiso 1 1 calc R U . . .
C13 C 0.62604(17) 0.65634(10) 0.28938(12) 0.0351(5) Uani 1 1 d . . . . .
H13 H 0.693548 0.682737 0.306647 0.042 Uiso 1 1 calc R U . . .
C14 C 0.59050(16) 0.65077(10) 0.21636(12) 0.0324(4) Uani 1 1 d . . . . .
H14 H 0.632650 0.674018 0.183529 0.039 Uiso 1 1 calc R U . . .
C15 C 0.49310(15) 0.61118(9) 0.19070(10) 0.0242(4) Uani 1 1 d . . . . .
H15 H 0.468659 0.607026 0.140374 0.029 Uiso 1 1 calc R U . . .
C16 C 0.17810(14) 0.57726(8) 0.21001(8) 0.0161(3) Uani 1 1 d . . . . .
C17 C 0.18327(16) 0.63947(9) 0.25052(9) 0.0229(4) Uani 1 1 d . . . . .
H17 H 0.255696 0.657443 0.272583 0.027 Uiso 1 1 calc R U . . .
C18 C 0.08190(17) 0.67474(10) 0.25828(10) 0.0291(4) Uani 1 1 d . . . . .
H18 H 0.084800 0.717005 0.285906 0.035 Uiso 1 1 calc R U . . .
C19 C -0.02308(16) 0.64882(10) 0.22611(10) 0.0289(4) Uani 1 1 d . . . . .
H19 H -0.092347 0.672743 0.232559 0.035 Uiso 1 1 calc R U . . .
C20 C -0.02834(15) 0.58805(10) 0.18437(10) 0.0255(4) Uani 1 1 d . . . . .
H20 H -0.100910 0.571032 0.161477 0.031 Uiso 1 1 calc R U . . .
C21 C 0.07197(14) 0.55221(9) 0.17606(9) 0.0203(3) Uani 1 1 d . . . . .
H21 H 0.068582 0.510668 0.147314 0.024 Uiso 1 1 calc R U . . .
C22 C 0.31509(13) 0.50222(8) 0.11414(8) 0.0141(3) Uani 1 1 d . . . . .
C23 C 0.26909(14) 0.54610(8) 0.05724(9) 0.0176(3) Uani 1 1 d . . . . .
H23 H 0.228545 0.587988 0.066267 0.021 Uiso 1 1 calc R U . . .
C24 C 0.28314(15) 0.52796(9) -0.01240(9) 0.0229(4) Uani 1 1 d . . . . .
H24 H 0.251015 0.557158 -0.051417 0.028 Uiso 1 1 calc R U . . .
C25 C 0.34393(15) 0.46734(10) -0.02558(9) 0.0254(4) Uani 1 1 d . . . . .
H25 H 0.353744 0.455396 -0.073498 0.031 Uiso 1 1 calc R U . . .
C26 C 0.39022(15) 0.42430(9) 0.03091(10) 0.0252(4) Uani 1 1 d . . . . .
H26 H 0.432207 0.383055 0.021670 0.030 Uiso 1 1 calc R U . . .
C27 C 0.37567(14) 0.44104(9) 0.10087(9) 0.0192(3) Uani 1 1 d . . . . .
H27 H 0.406671 0.411111 0.139561 0.023 Uiso 1 1 calc R U . . .
C28 C 0.30459(14) 0.44753(8) 0.25942(8) 0.0168(3) Uani 1 1 d . . . . .
C29 C 0.20067(16) 0.41620(10) 0.26837(11) 0.0296(4) Uani 1 1 d . . . . .
H29 H 0.129778 0.437580 0.248219 0.036 Uiso 1 1 calc R U . . .
C30 C 0.20009(17) 0.35353(10) 0.30682(11) 0.0319(4) Uani 1 1 d . . . . .
H30 H 0.128630 0.331478 0.311843 0.038 Uiso 1 1 calc R U . . .
C31 C 0.30176(17) 0.32319(10) 0.33761(10) 0.0294(4) Uani 1 1 d . . . . .
H31 H 0.300891 0.281606 0.365994 0.035 Uiso 1 1 calc R U . . .
C32 C 0.40429(18) 0.35317(12) 0.32719(14) 0.0470(6) Uani 1 1 d . . . . .
H32 H 0.474867 0.331016 0.346674 0.056 Uiso 1 1 calc R U . . .
C33 C 0.40677(16) 0.41541(11) 0.28860(13) 0.0385(5) Uani 1 1 d . . . . .
H33 H 0.478724 0.436041 0.282189 0.046 Uiso 1 1 calc R U . . .

loop_
_atom_site_aniso_label
_atom_site_aniso_U_11
_atom_site_aniso_U_22
_atom_site_aniso_U_33
_atom_site_aniso_U_23
_atom_site_aniso_U_13
_atom_site_aniso_U_12
O1 0.070(3) 0.055(2) 0.041(2) 0.0033(17) 0.0066(17) -0.009(2)
C34 0.072(3) 0.047(3) 0.053(3) 0.000(2) 0.026(3) 0.000(3)
C35 0.073(3) 0.048(3) 0.039(3) 0.000(2) 0.017(2) 0.008(3)
C36 0.081(4) 0.081(4) 0.042(3) 0.021(3) -0.003(3) -0.002(3)
C37 0.064(4) 0.136(7) 0.093(6) 0.070(5) 0.000(4) -0.010(4)
Zn1 0.01789(10) 0.01571(10) 0.01845(10) -0.00141(7) 0.00540(7) -0.00116(7)
S1 0.0163(2) 0.0329(2) 0.0195(2) -0.00158(17) 0.00409(15) -0.00231(17)
S2 0.0207(2) 0.0207(2) 0.0213(2) 0.00525(16) 0.00705(16) 0.00523(16)
S3 0.0180(2) 0.0311(2) 0.0242(2) 0.00896(18) 0.00870(16) 0.00218(18)
P1 0.01419(19) 0.01205(18) 0.01451(19) -0.00017(15) 0.00131(15) 0.00025(15)
Si1 0.0156(2) 0.0345(3) 0.0200(2) -0.0027(2) 0.00058(18) -0.0014(2)
Si2 0.0168(2) 0.0179(2) 0.0163(2) 0.00185(17) 0.00533(17) -0.00060(17)
Si3 0.0214(2) 0.0189(2) 0.0205(2) 0.00130(18) 0.00889(18) -0.00022(18)
C1 0.0219(11) 0.121(2) 0.0349(12) 0.0247(14) 0.0032(9) 0.0216(13)
C2 0.0451(12) 0.0385(11) 0.0199(9) -0.0004(8) 0.0033(8) -0.0142(9)
C3 0.0358(11) 0.0214(9) 0.0501(13) -0.0027(9) -0.0089(9) 0.0046(8)
C4 0.0217(9) 0.0219(8) 0.0250(9) 0.0045(7) 0.0062(7) 0.0052(7)
C5 0.0287(10) 0.0288(9) 0.0243(9) 0.0047(7) 0.0114(7) -0.0007(8)
C6 0.0235(9) 0.0377(11) 0.0243(9) -0.0020(8) 0.0067(7) -0.0092(8)
C7 0.0377(11) 0.0347(11) 0.0286(10) 0.0116(8) 0.0099(8) 0.0062(9)
C8 0.0372(11) 0.0283(10) 0.0271(10) -0.0029(8) 0.0120(8) 0.0050(8)
C9 0.0257(10) 0.0258(9) 0.0457(12) -0.0051(8) 0.0143(8) -0.0060(8)
C10 0.0161(8) 0.0130(7) 0.0249(9) -0.0031(6) -0.0029(6) 0.0012(6)
C11 0.0250(9) 0.0345(10) 0.0226(9) -0.0090(8) -0.0004(7) 0.0018(8)
C12 0.0292(10) 0.0413(12) 0.0340(11) -0.0206(9) -0.0080(8) 0.0038(9)
C13 0.0236(10) 0.0207(9) 0.0565(14) -0.0149(9) -0.0093(9) -0.0019(8)
C14 0.0251(10) 0.0195(9) 0.0496(13) 0.0054(8) -0.0045(9) -0.0078(8)
C15 0.0239(9) 0.0188(8) 0.0274(9) 0.0042(7) -0.0046(7) -0.0039(7)
C16 0.0189(8) 0.0153(7) 0.0148(8) 0.0022(6) 0.0044(6) 0.0041(6)
C17 0.0281(9) 0.0195(8) 0.0204(8) -0.0015(7) 0.0009(7) 0.0032(7)
C18 0.0401(11) 0.0242(9) 0.0239(9) -0.0032(7) 0.0074(8) 0.0130(8)
C19 0.0285(10) 0.0324(10) 0.0282(10) 0.0065(8) 0.0128(8) 0.0166(8)
C20 0.0186(9) 0.0300(10) 0.0284(9) 0.0059(8) 0.0048(7) 0.0041(7)
C21 0.0206(8) 0.0191(8) 0.0213(8) 0.0008(7) 0.0039(6) 0.0023(7)
C22 0.0121(7) 0.0149(7) 0.0150(7) -0.0013(6) 0.0016(6) -0.0031(6)
C23 0.0176(8) 0.0141(7) 0.0216(8) 0.0010(6) 0.0041(6) -0.0003(6)
C24 0.0263(9) 0.0241(9) 0.0188(8) 0.0053(7) 0.0047(7) -0.0009(7)
C25 0.0273(9) 0.0311(10) 0.0192(9) -0.0048(7) 0.0078(7) -0.0004(8)
C26 0.0249(9) 0.0237(9) 0.0279(9) -0.0053(7) 0.0072(7) 0.0053(7)
C27 0.0187(8) 0.0172(8) 0.0210(8) -0.0009(6) 0.0002(6) 0.0026(6)
C28 0.0201(8) 0.0151(7) 0.0152(8) 0.0016(6) 0.0026(6) 0.0013(6)
C29 0.0206(9) 0.0275(10) 0.0393(11) 0.0133(8) -0.0006(8) -0.0002(8)
C30 0.0262(10) 0.0304(10) 0.0400(11) 0.0147(8) 0.0072(8) -0.0043(8)
C31 0.0359(11) 0.0256(9) 0.0274(10) 0.0119(7) 0.0065(8) 0.0021(8)
C32 0.0262(11) 0.0417(12) 0.0705(16) 0.0346(12) -0.0020(10) 0.0063(9)
C33 0.0175(9) 0.0360(11) 0.0615(14) 0.0251(10) 0.0037(9) 0.0006(8)

loop_
_atom_type_symbol
_atom_type_description
_atom_type_scat_dispersion_real
_atom_type_scat_dispersion_imag
_atom_type_scat_source
C C 0.0033 0.0016 'International Tables Vol C Tables 4.2.6.8 and 6.1.1.4'
H H 0.0000 0.0000 'International Tables Vol C Tables 4.2.6.8 and 6.1.1.4'
P P 0.1023 0.0942 'International Tables Vol C Tables 4.2.6.8 and 6.1.1.4'
S S 0.1246 0.1234 'International Tables Vol C Tables 4.2.6.8 and 6.1.1.4'
Si Si 0.0817 0.0704 'International Tables Vol C Tables 4.2.6.8 and 6.1.1.4'
Zn Zn 0.2839 1.4301 'International Tables Vol C Tables 4.2.6.8 and 6.1.1.4'
O O 0.0106 0.0060 'International Tables Vol C Tables 4.2.6.8 and 6.1.1.4'

loop_
_geom_angle_atom_site_label_1
_geom_angle_atom_site_label_2
_geom_angle_atom_site_label_3
_geom_angle
C36 O1 C35 115.2(5)
C35 C34 H34A 109.5
C35 C34 H34B 109.5
H34A C34 H34B 109.5
C35 C34 H34C 109.5
H34A C34 H34C 109.5
H34B C34 H34C 109.5
O1 C35 C34 110.8(4)
O1 C35 H35A 109.5
C34 C35 H35A 109.5
O1 C35 H35B 109.5
C34 C35 H35B 109.5
H35A C35 H35B 108.1
O1 C36 C37 110.9(6)
O1 C36 H36A 109.5
C37 C36 H36A 109.5
O1 C36 H36B 109.5
C37 C36 H36B 109.5
H36A C36 H36B 108.1
C36 C37 H37A 109.5
C36 C37 H37B 109.5
H37A C37 H37B 109.5
C36 C37 H37C 109.5
H37A C37 H37C 109.5
H37B C37 H37C 109.5
S3 Zn1 S2 117.65(2)
S3 Zn1 S1 121.72(2)
S2 Zn1 S1 120.63(3)
Si1 S1 Zn1 104.42(3)
Si2 S2 Zn1 105.12(3)
Si3 S3 Zn1 108.95(3)
C10 P1 C16 109.90(8)
C10 P1 C22 108.49(8)
C16 P1 C22 109.94(8)
C10 P1 C28 109.09(8)
C16 P1 C28 109.97(8)
C22 P1 C28 109.43(7)
C1 Si1 C3 108.87(12)
C1 Si1 C2 107.31(11)
C3 Si1 C2 108.50(10)
C1 Si1 S1 107.78(8)
C3 Si1 S1 112.49(7)
C2 Si1 S1 111.73(7)
C4 Si2 C5 108.51(8)
C4 Si2 C6 110.27(9)
C5 Si2 C6 107.84(9)
C4 Si2 S2 110.43(6)
C5 Si2 S2 106.91(7)
C6 Si2 S2 112.70(7)
C9 Si3 C8 108.96(9)
C9 Si3 C7 109.12(10)
C8 Si3 C7 108.41(9)
C9 Si3 S3 109.86(7)
C8 Si3 S3 112.99(7)
C7 Si3 S3 107.41(7)
Si1 C1 H1A 109.5
Si1 C1 H1AB 109.5
H1A C1 H1AB 109.5
Si1 C1 H1AC 109.5
H1A C1 H1AC 109.5
H1AB C1 H1AC 109.5
Si1 C2 H2A 109.5
Si1 C2 H2AB 109.5
H2A C2 H2AB 109.5
Si1 C2 H2AC 109.5
H2A C2 H2AC 109.5
H2AB C2 H2AC 109.5
Si1 C3 H3A 109.5
Si1 C3 H3AB 109.5
H3A C3 H3AB 109.5
Si1 C3 H3AC 109.5
H3A C3 H3AC 109.5
H3AB C3 H3AC 109.5
Si2 C4 H4A 109.5
Si2 C4 H4AB 109.5
H4A C4 H4AB 109.5
Si2 C4 H4AC 109.5
H4A C4 H4AC 109.5
H4AB C4 H4AC 109.5
Si2 C5 H5A 109.5
Si2 C5 H5AB 109.5
H5A C5 H5AB 109.5
Si2 C5 H5AC 109.5
H5A C5 H5AC 109.5
H5AB C5 H5AC 109.5
Si2 C6 H6A 109.5
Si2 C6 H6AB 109.5
H6A C6 H6AB 109.5
Si2 C6 H6AC 109.5
H6A C6 H6AC 109.5
H6AB C6 H6AC 109.5
Si3 C7 H7A 109.5
Si3 C7 H7AB 109.5
H7A C7 H7AB 109.5
Si3 C7 H7AC 109.5
H7A C7 H7AC 109.5
H7AB C7 H7AC 109.5
Si3 C8 H8A 109.5
Si3 C8 H8AB 109.5
H8A C8 H8AB 109.5
Si3 C8 H8AC 109.5
H8A C8 H8AC 109.5
H8AB C8 H8AC 109.5
Si3 C9 H9A 109.5
Si3 C9 H9AB 109.5
H9A C9 H9AB 109.5
Si3 C9 H9AC 109.5
H9A C9 H9AC 109.5
H9AB C9 H9AC 109.5
C15 C10 C11 120.27(16)
C15 C10 P1 119.35(13)
C11 C10 P1 120.38(14)
C12 C11 C10 119.30(19)
C12 C11 H11 120.3
C10 C11 H11 120.3
C13 C12 C11 120.31(18)
C13 C12 H12 119.8
C11 C12 H12 119.8
C14 C13 C12 120.50(17)
C14 C13 H13 119.7
C12 C13 H13 119.7
C13 C14 C15 120.05(19)
C13 C14 H14 120.0
C15 C14 H14 120.0
C14 C15 C10 119.54(17)
C14 C15 H15 120.2
C10 C15 H15 120.2
C21 C16 C17 120.05(15)
C21 C16 P1 119.54(12)
C17 C16 P1 120.30(13)
C18 C17 C16 119.44(17)
C18 C17 H17 120.3
C16 C17 H17 120.3
C19 C18 C17 120.29(17)
C19 C18 H18 119.9
C17 C18 H18 119.9
C18 C19 C20 120.44(16)
C18 C19 H19 119.8
C20 C19 H19 119.8
C21 C20 C19 120.00(17)
C21 C20 H20 120.0
C19 C20 H20 120.0
C20 C21 C16 119.73(16)
C20 C21 H21 120.1
C16 C21 H21 120.1
C27 C22 C23 120.27(14)
C27 C22 P1 118.72(12)
C23 C22 P1 120.87(12)
C24 C23 C22 119.37(15)
C24 C23 H23 120.3
C22 C23 H23 120.3
C23 C24 C25 120.39(16)
C23 C24 H24 119.8
C25 C24 H24 119.8
C26 C25 C24 120.12(16)
C26 C25 H25 119.9
C24 C25 H25 119.9
C25 C26 C27 120.34(16)
C25 C26 H26 119.8
C27 C26 H26 119.8
C26 C27 C22 119.51(15)
C26 C27 H27 120.2
C22 C27 H27 120.2
C33 C28 C29 119.24(16)
C33 C28 P1 120.41(13)
C29 C28 P1 120.24(13)
C28 C29 C30 119.91(17)
C28 C29 H29 120.0
C30 C29 H29 120.0
C31 C30 C29 120.51(18)
C31 C30 H30 119.7
C29 C30 H30 119.7
C32 C31 C30 119.48(17)
C32 C31 H31 120.3
C30 C31 H31 120.3
C31 C32 C33 120.84(18)
C31 C32 H32 119.6
C33 C32 H32 119.6
C28 C33 C32 119.94(18)
C28 C33 H33 120.0
C32 C33 H33 120.0

loop_
_geom_bond_atom_site_label_1
_geom_bond_atom_site_label_2
_geom_bond_distance
O1 C36 1.357(7)
O1 C35 1.430(7)
C34 C35 1.438(8)
C34 H34A 0.9800
C34 H34B 0.9800
C34 H34C 0.9800
C35 H35A 0.9900
C35 H35B 0.9900
C36 C37 1.533(11)
C36 H36A 0.9900
C36 H36B 0.9900
C37 H37A 0.9800
C37 H37B 0.9800
C37 H37C 0.9800
Zn1 S3 2.2535(7)
Zn1 S2 2.2535(7)
Zn1 S1 2.2542(6)
S1 Si1 2.1241(8)
S2 Si2 2.1175(7)
S3 Si3 2.1054(8)
P1 C10 1.7913(16)
P1 C16 1.7933(16)
P1 C22 1.7962(16)
P1 C28 1.7993(16)
Si1 C1 1.856(2)
Si1 C3 1.857(2)
Si1 C2 1.870(2)
Si2 C4 1.8601(18)
Si2 C5 1.8692(18)
Si2 C6 1.8699(19)
Si3 C9 1.8637(19)
Si3 C8 1.8643(19)
Si3 C7 1.872(2)
C1 H1A 0.9800
C1 H1AB 0.9800
C1 H1AC 0.9800
C2 H2A 0.9800
C2 H2AB 0.9800
C2 H2AC 0.9800
C3 H3A 0.9800
C3 H3AB 0.9800
C3 H3AC 0.9800
C4 H4A 0.9800
C4 H4AB 0.9800
C4 H4AC 0.9800
C5 H5A 0.9800
C5 H5AB 0.9800
C5 H5AC 0.9800
C6 H6A 0.9800
C6 H6AB 0.9800
C6 H6AC 0.9800
C7 H7A 0.9800
C7 H7AB 0.9800
C7 H7AC 0.9800
C8 H8A 0.9800
C8 H8AB 0.9800
C8 H8AC 0.9800
C9 H9A 0.9800
C9 H9AB 0.9800
C9 H9AC 0.9800
C10 C15 1.390(3)
C10 C11 1.394(2)
C11 C12 1.386(3)
C11 H11 0.9500
C12 C13 1.379(3)
C12 H12 0.9500
C13 C14 1.378(3)
C13 H13 0.9500
C14 C15 1.389(2)
C14 H14 0.9500
C15 H15 0.9500
C16 C21 1.393(2)
C16 C17 1.396(2)
C17 C18 1.385(3)
C17 H17 0.9500
C18 C19 1.377(3)
C18 H18 0.9500
C19 C20 1.386(3)
C19 H19 0.9500
C20 C21 1.382(2)
C20 H20 0.9500
C21 H21 0.9500
C22 C27 1.396(2)
C22 C23 1.397(2)
C23 C24 1.384(2)
C23 H23 0.9500
C24 C25 1.389(3)
C24 H24 0.9500
C25 C26 1.383(3)
C25 H25 0.9500
C26 C27 1.385(2)
C26 H26 0.9500
C27 H27 0.9500
C28 C33 1.381(2)
C28 C29 1.383(2)
C29 C30 1.387(2)
C29 H29 0.9500
C30 C31 1.370(3)
C30 H30 0.9500
C31 C32 1.365(3)
C31 H31 0.9500
C32 C33 1.383(3)
C32 H32 0.9500
C33 H33 0.9500
